data_1571232
loop_
_publ_author_name
'M Zahir, F Zahra'
'Hay, Moya A.'
'Janetzki, Jett T.'
'Gable, Robert W.'
'Goerigk, Lars'
'Boskovic, Colette'

_publ_section_title
;
 Predicting valence tautomerism in diverse cobalt-dioxolene complexes:
 elucidation of the role of ligands and solvent.
;
_journal_issue 15
_journal_name_full 'Chemical science'
_journal_page_first 5694
_journal_page_last 5710
_journal_paper_doi 10.1039/d3sc04493a
_journal_volume 15
_journal_year 2024
_chemical_formula_moiety 'C30 H34 Co N4 O2, C24 H20 B'
_chemical_formula_sum 'C54 H54 B Co N4 O2'
_chemical_formula_weight 860.75
_space_group_crystal_system monoclinic
_space_group_IT_number 14
_space_group_name_Hall '-P 2yn'
_space_group_name_H-M_alt 'P 1 21/n 1'
_atom_sites_solution_hydrogens geom
_audit_creation_date 2023-05-19
_audit_creation_method
;
Olex2 1.5
(compiled 2023.03.06 svn.rbb2c1857 for OlexSys, GUI svn.r6748)
;
_audit_update_record
;
2023-08-08 deposited with the CCDC.	2024-03-11 downloaded from the CCDC.
;
_cell_angle_alpha 90
_cell_angle_beta 95.47(3)
_cell_angle_gamma 90
_cell_formula_units_Z 4
_cell_length_a 20.716(4)
_cell_length_b 9.795(2)
_cell_length_c 23.515(5)
_cell_measurement_reflns_used 1019
_cell_measurement_temperature 400.0(2)
_cell_measurement_theta_max 22.81
_cell_measurement_theta_min 2.43
_cell_volume 4749.8(17)
_computing_cell_refinement 'XDS (Kabsch, 2010)'
_computing_data_collection 'AS QEGUI'
_computing_data_reduction 'XDS (Kabsch, 2010)'
_computing_molecular_graphics 'Olex2 1.5 (Dolomanov et al., 2009)'
_computing_publication_material 'Olex2 1.5 (Dolomanov et al., 2009)'
_computing_structure_refinement 'SHELXL 2019/3 (Sheldrick, 2015)'
_computing_structure_solution 'SHELXT  (Sheldrick, 2015)'
_diffrn_ambient_temperature 400.0(2)
_diffrn_detector_area_resol_mean 13.3
_diffrn_measured_fraction_theta_full 0.990
_diffrn_measured_fraction_theta_max 0.829
_diffrn_measurement_device_type 'MX2 Beamline Australian Synchrotron'
_diffrn_measurement_method 'Omega Scan'
_diffrn_radiation_monochromator 'Silicon Double Crystal'
_diffrn_radiation_type Synchrotron
_diffrn_radiation_wavelength 0.71075
_diffrn_reflns_av_R_equivalents 0.0589
_diffrn_reflns_av_unetI/netI 0.0404
_diffrn_reflns_Laue_measured_fraction_full 0.990
_diffrn_reflns_Laue_measured_fraction_max 0.829
_diffrn_reflns_limit_h_max 30
_diffrn_reflns_limit_h_min -31
_diffrn_reflns_limit_k_max 13
_diffrn_reflns_limit_k_min -13
_diffrn_reflns_limit_l_max 35
_diffrn_reflns_limit_l_min -34
_diffrn_reflns_number 86859
_diffrn_reflns_point_group_measured_fraction_full 0.990
_diffrn_reflns_point_group_measured_fraction_max 0.829
_diffrn_reflns_theta_full 25.242
_diffrn_reflns_theta_max 32.250
_diffrn_reflns_theta_min 1.252
_diffrn_source 'MX2 Beamline Australian Synchrotron'
_diffrn_standards_number 0
_exptl_absorpt_coefficient_mu 0.405
_exptl_absorpt_correction_T_max 0.7464
_exptl_absorpt_correction_T_min 0.6765
_exptl_absorpt_correction_type multi-scan
_exptl_absorpt_process_details 'sadabs (Bruker, 2001)'
_exptl_crystal_colour 'Dark Purple'
_exptl_crystal_density_diffrn 1.204
_exptl_crystal_description needle
_exptl_crystal_F_000 1816
_exptl_crystal_recrystallization_method 'grown by slow evaporation from dichloromethane/hexane'
_exptl_crystal_size_max 0.3
_exptl_crystal_size_mid 0.1
_exptl_crystal_size_min 0.02
_refine_diff_density_max 0.577
_refine_diff_density_min -0.414
_refine_diff_density_rms 0.064
_refine_ls_extinction_coef 0.0257(17)
_refine_ls_extinction_expression Fc^*^=kFc[1+0.001xFc^2^\l^3^/sin(2\q)]^-1/4^
_refine_ls_extinction_method 'SHELXL-2019/2 (Sheldrick 2019)'
_refine_ls_goodness_of_fit_ref 1.066
_refine_ls_hydrogen_treatment constr
_refine_ls_matrix_type full
_refine_ls_number_parameters 578
_refine_ls_number_reflns 13963
_refine_ls_number_restraints 1
_refine_ls_restrained_S_all 1.066
_refine_ls_R_factor_all 0.0750
_refine_ls_R_factor_gt 0.0624
_refine_ls_shift/su_max 0.001
_refine_ls_shift/su_mean 0.000
_refine_ls_structure_factor_coef Fsqd
_refine_ls_weighting_details 'w=1/[\s^2^(Fo^2^)+(0.1226P)^2^+0.3458P] where P=(Fo^2^+2Fc^2^)/3'
_refine_ls_weighting_scheme calc
_refine_ls_wR_factor_gt 0.1980
_refine_ls_wR_factor_ref 0.2157
_reflns_Friedel_coverage 0.000
_reflns_number_gt 10180
_reflns_number_total 13963
_reflns_threshold_expression 'I > 2\s(I)'
_cod_data_source_file d3sc04493a3.cif
_cod_data_source_block zz1130_400k_0064m
_cod_depositor_comments 'Adding full bibliography for 1571222--1571238.cif.'
_cod_database_code 1571232
_shelx_shelxl_version_number 2019/3
_shelx_space_group_comment
;
The symmetry employed for this shelxl refinement is uniquely defined
by the following loop, which should always be used as a source of
symmetry information in preference to the above space-group names.
They are only intended as comments.
;
_diffrn_measurement_detector_type 'Dectris Eiger 16M'
_olex2_refinement_description
;
1. Fixed Uiso
 At 1.2 times of:
  All C(H) groups, All C(H,H) groups
 At 1.5 times of:
  All C(H,H,H) groups
2. Others
 1*[Sof(H28)+Sof(C29)+Sof(H29A)+Sof(H29B)+Sof(H29C)]+1*[Sof(H22)+Sof(C30)+
 Sof(H30A)+Sof(H30B)+Sof(H30C)]+1*[Sof(H11)+Sof(C31)+Sof(H31A)+Sof(H31B)+
 Sof(H31C)]=2 with esd of 0.00001
 Sof(H28)=1-FVAR(1)
 Sof(C29)=Sof(H29A)=Sof(H29B)=Sof(H29C)=FVAR(1)
 Sof(H22)=1-FVAR(2)
 Sof(C30)=Sof(H30A)=Sof(H30B)=Sof(H30C)=FVAR(2)
 Sof(H11)=1-FVAR(3)
 Sof(C31)=Sof(H31A)=Sof(H31B)=Sof(H31C)=FVAR(3)
3.a Secondary CH2 refined with riding coordinates:
 C16(H16A,H16B), C17(H17A,H17B), C23(H23A,H23B)
3.b Aromatic/amide H refined with riding coordinates:
 C3(H3), C4(H4), C6(H6), C11(H11), C12(H12), C13(H13), C14(H14), C19(H19),
 C20(H20), C21(H21), C22(H22), C25(H25), C26(H26), C27(H27), C28(H28), C33(H33),
  C34(H34), C35(H35), C36(H36), C37(H37), C39(H39), C40(H40), C41(H41),
 C42(H42), C43(H43), C45(H45), C46(H46), C47(H47), C48(H48), C49(H49), C50(H50),
  C52(H52), C53(H53), C54(H54), C55(H55)
3.c Idealised Me refined as rotating group:
 C8(H8A,H8B,H8C), C9(H9A,H9B,H9C), C10(H10A,H10B,H10C), C29(H29A,H29B,H29C),
 C30(H30A,H30B,H30C), C31(H31A,H31B,H31C)
;
_olex2_submission_special_instructions 'No special instructions were received'

loop_
_space_group_symop_operation_xyz
'x, y, z'
'-x+1/2, y+1/2, -z+1/2'
'-x, -y, -z'
'x-1/2, -y-1/2, z-1/2'

loop_
_atom_site_label
_atom_site_type_symbol
_atom_site_fract_x
_atom_site_fract_y
_atom_site_fract_z
_atom_site_U_iso_or_equiv
_atom_site_adp_type
_atom_site_occupancy
_atom_site_site_symmetry_order
_atom_site_calc_flag
_atom_site_refinement_flags_posn
_atom_site_refinement_flags_adp
_atom_site_refinement_flags_occupancy
_atom_site_disorder_assembly
_atom_site_disorder_group
Co1 Co 0.21354(2) 0.54472(3) 0.49706(2) 0.06617(12) Uani 1 1 d . . . . .
O1 O 0.20299(10) 0.56408(17) 0.58016(7) 0.0938(5) Uani 1 1 d . . . . .
O2 O 0.16946(9) 0.74144(18) 0.49741(7) 0.0911(4) Uani 1 1 d . . . . .
N1 N 0.11989(8) 0.45662(19) 0.46812(8) 0.0767(4) Uani 1 1 d . . . . .
N2 N 0.24627(8) 0.33686(17) 0.48663(7) 0.0732(4) Uani 1 1 d . . . . .
N3 N 0.30391(8) 0.64611(18) 0.49036(7) 0.0729(4) Uani 1 1 d . . . . .
N4 N 0.21888(8) 0.54728(14) 0.40752(6) 0.0626(3) Uani 1 1 d . . . . .
C1 C 0.17779(10) 0.6819(2) 0.59272(8) 0.0724(4) Uani 1 1 d . . . . .
C2 C 0.15882(10) 0.7738(2) 0.54788(9) 0.0772(5) Uani 1 1 d . . . . .
C3 C 0.12847(13) 0.8978(3) 0.56288(11) 0.0912(6) Uani 1 1 d . . . . .
H3 H 0.113587 0.959299 0.534457 0.109 Uiso 1 1 calc R U . . .
C4 C 0.12115(14) 0.9269(3) 0.61896(12) 0.0917(6) Uani 1 1 d . . . . .
H4 H 0.101867 1.008992 0.627726 0.110 Uiso 1 1 calc R U . . .
C5 C 0.14206(10) 0.8356(2) 0.66441(10) 0.0808(5) Uani 1 1 d . . . . .
C6 C 0.16919(13) 0.7160(3) 0.65055(10) 0.0882(6) Uani 1 1 d . . . . .
H6 H 0.182574 0.654385 0.679397 0.106 Uiso 1 1 calc R U . . .
C7 C 0.13263(16) 0.8804(3) 0.72445(12) 0.1058(8) Uani 1 1 d . . . . .
C8 C 0.1612(3) 0.7759(6) 0.76765(15) 0.197(3) Uani 1 1 d . . . . .
H8A H 0.139354 0.690107 0.761015 0.296 Uiso 1 1 calc R U . . .
H8B H 0.155690 0.807052 0.805588 0.296 Uiso 1 1 calc R U . . .
H8C H 0.206555 0.764566 0.763584 0.296 Uiso 1 1 calc R U . . .
C9 C 0.0626(2) 0.9050(5) 0.73128(18) 0.1463(14) Uani 1 1 d . . . . .
H9A H 0.045981 0.973516 0.704601 0.219 Uiso 1 1 calc R U . . .
H9B H 0.058045 0.935426 0.769495 0.219 Uiso 1 1 calc R U . . .
H9C H 0.038737 0.821705 0.724126 0.219 Uiso 1 1 calc R U . . .
C10 C 0.1710(3) 1.0069(6) 0.7394(2) 0.184(2) Uani 1 1 d . . . . .
H10A H 0.215397 0.992497 0.732300 0.277 Uiso 1 1 calc R U . . .
H10B H 0.168987 1.027788 0.779116 0.277 Uiso 1 1 calc R U . . .
H10C H 0.153409 1.081610 0.716528 0.277 Uiso 1 1 calc R U . . .
C11 C 0.07957(14) 0.3886(4) 0.49913(12) 0.1143(10) Uani 1 1 d . . . . .
H11 H 0.087301 0.388692 0.538740 0.137 Uiso 0.527(3) 1 calc R U P A 2
C12 C 0.02717(17) 0.3187(5) 0.47390(16) 0.1438(15) Uani 1 1 d . . . . .
H12 H -0.000736 0.273565 0.496281 0.173 Uiso 1 1 calc R U . . .
C13 C 0.01620(17) 0.3157(5) 0.41647(16) 0.1401(14) Uani 1 1 d . . . . .
H13 H -0.018696 0.266922 0.398919 0.168 Uiso 1 1 calc R U . . .
C14 C 0.05689(14) 0.3852(4) 0.38435(12) 0.1071(9) Uani 1 1 d . . . . .
H14 H 0.049850 0.385490 0.344692 0.128 Uiso 1 1 calc R U . . .
C15 C 0.10848(10) 0.4546(2) 0.41183(9) 0.0750(5) Uani 1 1 d . . . . .
C16 C 0.15265(11) 0.5404(3) 0.37883(10) 0.0820(6) Uani 1 1 d . . . . .
H16A H 0.154116 0.501892 0.340962 0.098 Uiso 1 1 calc R U . . .
H16B H 0.135102 0.632002 0.374500 0.098 Uiso 1 1 calc R U . . .
C17 C 0.25825(10) 0.4285(2) 0.39336(8) 0.0727(5) Uani 1 1 d . . . . .
H17A H 0.303690 0.454082 0.397081 0.087 Uiso 1 1 calc R U . . .
H17B H 0.246496 0.402567 0.353920 0.087 Uiso 1 1 calc R U . . .
C18 C 0.24899(9) 0.3090(2) 0.43105(9) 0.0706(4) Uani 1 1 d . . . . .
C19 C 0.24614(13) 0.1773(3) 0.41034(14) 0.1018(8) Uani 1 1 d . . . . .
H19 H 0.245806 0.160212 0.371409 0.122 Uiso 1 1 calc R U . . .
C20 C 0.24381(18) 0.0715(3) 0.4487(2) 0.1232(12) Uani 1 1 d . . . . .
H20 H 0.241822 -0.018298 0.435852 0.148 Uiso 1 1 calc R U . . .
C21 C 0.24442(17) 0.0985(3) 0.5046(2) 0.1219(11) Uani 1 1 d . . . . .
H21 H 0.244401 0.026971 0.530624 0.146 Uiso 1 1 calc R U . . .
C22 C 0.24507(15) 0.2318(3) 0.52384(13) 0.1010(7) Uani 1 1 d . . . . .
H22 H 0.244675 0.249420 0.562671 0.121 Uiso 0.262(3) 1 calc R U P B 2
C23 C 0.25122(11) 0.6766(2) 0.39509(9) 0.0803(5) Uani 1 1 d . . . . .
H23A H 0.220460 0.751234 0.395259 0.096 Uiso 1 1 calc R U . . .
H23B H 0.266545 0.672011 0.357423 0.096 Uiso 1 1 calc R U . . .
C24 C 0.30773(10) 0.7029(2) 0.43918(9) 0.0734(4) Uani 1 1 d . . . . .
C25 C 0.35900(12) 0.7834(2) 0.42718(13) 0.0925(6) Uani 1 1 d . . . . .
H25 H 0.360913 0.819979 0.390877 0.111 Uiso 1 1 calc R U . . .
C26 C 0.40746(14) 0.8088(3) 0.47007(16) 0.1066(8) Uani 1 1 d . . . . .
H26 H 0.441998 0.865361 0.463348 0.128 Uiso 1 1 calc R U . . .
C27 C 0.40461(13) 0.7513(3) 0.52195(14) 0.0993(8) Uani 1 1 d . . . . .
H27 H 0.437127 0.768368 0.551154 0.119 Uiso 1 1 calc R U . . .
C28 C 0.35327(12) 0.6670(3) 0.53157(10) 0.0882(6) Uani 1 1 d . . . . .
H28 H 0.352575 0.624062 0.566774 0.106 Uiso 0.211(3) 1 calc R U P C 2
C29 C 0.3538(2) 0.5832(5) 0.58634(15) 0.1162(13) Uani 0.789(3) 1 d . . P C 1
H29A H 0.328986 0.629557 0.612907 0.174 Uiso 0.789(3) 1 calc R U P C 1
H29B H 0.397627 0.572100 0.602917 0.174 Uiso 0.789(3) 1 calc R U P C 1
H29C H 0.335013 0.495112 0.577631 0.174 Uiso 0.789(3) 1 calc R U P C 1
C30 C 0.2401(4) 0.2622(5) 0.58453(19) 0.157(3) Uani 0.738(3) 1 d . . P B 1
H30A H 0.211592 0.197508 0.599879 0.236 Uiso 0.738(3) 1 calc R U P B 1
H30B H 0.223228 0.352715 0.588180 0.236 Uiso 0.738(3) 1 calc R U P B 1
H30C H 0.282310 0.256216 0.605153 0.236 Uiso 0.738(3) 1 calc R U P B 1
C31 C 0.0955(5) 0.3715(15) 0.5631(4) 0.196(6) Uani 0.473(3) 1 d . . P A 1
H31A H 0.141505 0.377972 0.572276 0.294 Uiso 0.473(3) 1 calc R U P A 1
H31B H 0.080597 0.283884 0.574609 0.294 Uiso 0.473(3) 1 calc R U P A 1
H31C H 0.074309 0.442014 0.582768 0.294 Uiso 0.473(3) 1 calc R U P A 1
C32 C 0.44151(9) 0.2490(2) 0.35265(9) 0.0714(4) Uani 1 1 d . . . . .
C33 C 0.41720(11) 0.1896(3) 0.40032(10) 0.0849(6) Uani 1 1 d . . . . .
H33 H 0.403500 0.099210 0.398219 0.102 Uiso 1 1 calc R U . . .
C34 C 0.41287(13) 0.2616(4) 0.45069(12) 0.1116(10) Uani 1 1 d . . . . .
H34 H 0.396492 0.218821 0.481562 0.134 Uiso 1 1 calc R U . . .
C35 C 0.43241(15) 0.3945(5) 0.45537(16) 0.1245(13) Uani 1 1 d . . . . .
H35 H 0.430018 0.441928 0.489354 0.149 Uiso 1 1 calc R U . . .
C36 C 0.45504(16) 0.4555(3) 0.41046(19) 0.1198(12) Uani 1 1 d . . . . .
H36 H 0.467701 0.546570 0.413314 0.144 Uiso 1 1 calc R U . . .
C37 C 0.46005(12) 0.3853(3) 0.35924(13) 0.0951(7) Uani 1 1 d . . . . .
H37 H 0.476146 0.430719 0.328857 0.114 Uiso 1 1 calc R U . . .
C38 C 0.44706(11) 0.2486(2) 0.23745(9) 0.0802(5) Uani 1 1 d . . . . .
C39 C 0.40278(14) 0.3539(3) 0.22872(14) 0.1025(8) Uani 1 1 d . . . . .
H39 H 0.378786 0.377643 0.258697 0.123 Uiso 1 1 calc R U . . .
C40 C 0.3919(2) 0.4267(4) 0.1776(2) 0.1388(16) Uani 1 1 d . . . . .
H40 H 0.361306 0.496514 0.174408 0.167 Uiso 1 1 calc R U . . .
C41 C 0.4255(3) 0.3960(6) 0.1330(2) 0.164(2) Uani 1 1 d . . . . .
H41 H 0.419465 0.446052 0.099322 0.197 Uiso 1 1 calc R U . . .
C42 C 0.4694(3) 0.2879(5) 0.13825(14) 0.1395(15) Uani 1 1 d . . . . .
H42 H 0.491791 0.263390 0.107341 0.167 Uiso 1 1 calc R U . . .
C43 C 0.48010(16) 0.2161(4) 0.18980(11) 0.1065(8) Uani 1 1 d . . . . .
H43 H 0.509908 0.144840 0.192548 0.128 Uiso 1 1 calc R U . . .
C44 C 0.53236(10) 0.1114(2) 0.31382(9) 0.0760(5) Uani 1 1 d . . . . .
C45 C 0.58552(11) 0.1769(3) 0.29418(14) 0.1007(8) Uani 1 1 d . . . . .
H45 H 0.577865 0.246231 0.267374 0.121 Uiso 1 1 calc R U . . .
C46 C 0.64952(14) 0.1443(4) 0.3124(2) 0.1256(11) Uani 1 1 d . . . . .
H46 H 0.683206 0.189352 0.296875 0.151 Uiso 1 1 calc R U . . .
C47 C 0.66266(16) 0.0491(4) 0.3520(2) 0.1229(12) Uani 1 1 d . . . . .
H47 H 0.705495 0.028132 0.364324 0.148 Uiso 1 1 calc R U . . .
C48 C 0.61329(18) -0.0180(4) 0.37447(15) 0.1181(10) Uani 1 1 d . . . . .
H48 H 0.622398 -0.083087 0.402890 0.142 Uiso 1 1 calc R U . . .
C49 C 0.54838(14) 0.0116(3) 0.35456(12) 0.0970(7) Uani 1 1 d . . . . .
H49 H 0.515283 -0.037454 0.369223 0.116 Uiso 1 1 calc R U . . .
C50 C 0.42556(14) -0.1014(3) 0.27358(11) 0.0914(6) Uani 1 1 d . . . . .
H50 H 0.469557 -0.119705 0.273162 0.110 Uiso 1 1 calc R U . . .
C51 C 0.40701(10) 0.0294(2) 0.28591(8) 0.0712(4) Uani 1 1 d . . . . .
C52 C 0.34013(11) 0.0487(3) 0.28485(10) 0.0854(6) Uani 1 1 d . . . . .
H52 H 0.324796 0.135190 0.292746 0.103 Uiso 1 1 calc R U . . .
C53 C 0.29562(15) -0.0550(4) 0.27259(12) 0.1050(10) Uani 1 1 d . . . . .
H53 H 0.251455 -0.037132 0.271884 0.126 Uiso 1 1 calc R U . . .
C54 C 0.31665(19) -0.1836(4) 0.26151(11) 0.1139(11) Uani 1 1 d . . . . .
H54 H 0.286991 -0.254078 0.253904 0.137 Uiso 1 1 calc R U . . .
C55 C 0.3816(2) -0.2078(3) 0.26170(13) 0.1158(10) Uani 1 1 d . . . . .
H55 H 0.396488 -0.294821 0.253943 0.139 Uiso 1 1 calc R U . . .
B1 B 0.45700(10) 0.1591(2) 0.29669(9) 0.0684(4) Uani 1 1 d . . . . .

loop_
_atom_site_aniso_label
_atom_site_aniso_U_11
_atom_site_aniso_U_22
_atom_site_aniso_U_33
_atom_site_aniso_U_23
_atom_site_aniso_U_13
_atom_site_aniso_U_12
Co1 0.07338(19) 0.07095(19) 0.05423(16) -0.00605(9) 0.00631(12) 0.00155(10)
O1 0.1275(14) 0.0868(10) 0.0680(8) 0.0002(7) 0.0134(9) 0.0245(9)
O2 0.1083(11) 0.0909(10) 0.0747(9) 0.0062(7) 0.0121(8) 0.0125(9)
N1 0.0688(9) 0.0944(12) 0.0672(9) -0.0041(7) 0.0081(7) -0.0058(7)
N2 0.0808(9) 0.0669(9) 0.0710(9) 0.0048(7) 0.0025(7) 0.0067(7)
N3 0.0766(9) 0.0756(9) 0.0653(8) -0.0118(7) 0.0004(7) -0.0030(7)
N4 0.0678(8) 0.0673(8) 0.0517(7) 0.0033(5) 0.0000(6) -0.0052(6)
C1 0.0782(11) 0.0726(11) 0.0669(10) -0.0065(8) 0.0106(8) 0.0070(8)
C2 0.0781(11) 0.0818(12) 0.0715(11) 0.0043(9) 0.0064(9) -0.0030(9)
C3 0.1026(15) 0.0781(13) 0.0946(15) 0.0132(11) 0.0180(13) 0.0130(11)
C4 0.1008(15) 0.0741(12) 0.1031(17) -0.0031(11) 0.0242(14) 0.0097(11)
C5 0.0778(11) 0.0887(13) 0.0777(12) -0.0128(10) 0.0169(9) -0.0001(10)
C6 0.0995(15) 0.0915(14) 0.0736(12) -0.0032(10) 0.0083(11) 0.0148(12)
C7 0.1140(19) 0.119(2) 0.0868(15) -0.0276(15) 0.0216(14) 0.0182(16)
C8 0.303(7) 0.210(5) 0.0780(19) -0.011(2) 0.017(3) 0.115(5)
C9 0.129(3) 0.190(4) 0.127(3) -0.014(3) 0.055(2) 0.025(3)
C10 0.191(5) 0.197(5) 0.168(4) -0.110(4) 0.033(4) -0.031(4)
C11 0.0905(15) 0.174(3) 0.0802(14) 0.0034(17) 0.0163(12) -0.0328(18)
C12 0.111(2) 0.212(4) 0.110(2) 0.012(2) 0.0186(18) -0.072(2)
C13 0.110(2) 0.192(4) 0.116(2) 0.005(2) -0.0066(18) -0.073(2)
C14 0.0946(16) 0.140(2) 0.0836(15) 0.0004(15) -0.0087(13) -0.0317(16)
C15 0.0679(10) 0.0872(13) 0.0684(10) -0.0006(8) -0.0011(8) -0.0030(8)
C16 0.0752(11) 0.1013(16) 0.0662(11) 0.0144(9) -0.0109(9) -0.0087(10)
C17 0.0785(11) 0.0833(12) 0.0574(9) -0.0119(8) 0.0124(8) -0.0033(9)
C18 0.0635(8) 0.0687(10) 0.0791(11) -0.0134(8) 0.0046(8) -0.0002(7)
C19 0.1012(16) 0.0771(14) 0.127(2) -0.0316(14) 0.0109(15) -0.0040(12)
C20 0.123(2) 0.0652(14) 0.181(4) -0.0183(18) 0.012(2) -0.0020(13)
C21 0.124(2) 0.0750(16) 0.167(3) 0.0304(19) 0.016(2) 0.0075(15)
C22 0.1183(19) 0.0858(15) 0.0992(17) 0.0235(13) 0.0115(14) 0.0146(13)
C23 0.0906(13) 0.0772(12) 0.0711(11) 0.0153(9) -0.0032(10) -0.0149(10)
C24 0.0785(11) 0.0625(9) 0.0784(11) -0.0030(8) 0.0039(9) -0.0026(8)
C25 0.0921(14) 0.0781(13) 0.1071(17) 0.0064(12) 0.0080(13) -0.0130(11)
C26 0.0873(15) 0.0894(16) 0.141(3) -0.0076(16) -0.0019(16) -0.0198(12)
C27 0.0834(13) 0.1006(17) 0.1099(19) -0.0271(15) -0.0122(13) -0.0089(12)
C28 0.0843(12) 0.1042(16) 0.0738(12) -0.0210(11) -0.0049(10) -0.0037(11)
C29 0.102(2) 0.174(4) 0.0686(17) -0.012(2) -0.0103(16) -0.014(2)
C30 0.282(8) 0.108(3) 0.085(2) 0.031(2) 0.031(3) 0.060(4)
C31 0.170(8) 0.320(16) 0.100(5) 0.011(7) 0.025(5) -0.110(10)
C32 0.0620(8) 0.0754(11) 0.0749(10) -0.0134(8) -0.0034(8) 0.0033(8)
C33 0.0773(11) 0.1020(15) 0.0749(11) -0.0168(11) 0.0045(9) 0.0001(11)
C34 0.0823(14) 0.172(3) 0.0804(14) -0.0351(17) 0.0065(11) 0.0106(17)
C35 0.0890(16) 0.166(3) 0.116(2) -0.075(2) -0.0047(16) 0.0203(19)
C36 0.1010(19) 0.106(2) 0.148(3) -0.061(2) -0.011(2) 0.0074(15)
C37 0.0870(13) 0.0832(14) 0.1126(18) -0.0264(13) -0.0027(13) -0.0022(11)
C38 0.0807(11) 0.0841(13) 0.0736(11) -0.0025(9) -0.0037(9) -0.0216(10)
C39 0.0976(16) 0.1013(18) 0.1028(18) 0.0180(14) -0.0208(14) -0.0044(13)
C40 0.150(3) 0.121(3) 0.132(3) 0.041(2) -0.056(3) -0.028(2)
C41 0.215(5) 0.166(4) 0.100(3) 0.043(3) -0.044(3) -0.086(4)
C42 0.182(4) 0.162(4) 0.0746(16) -0.001(2) 0.011(2) -0.060(3)
C43 0.122(2) 0.124(2) 0.0739(13) -0.0090(13) 0.0096(13) -0.0336(17)
C44 0.0725(10) 0.0752(12) 0.0791(12) -0.0137(9) 0.0003(9) 0.0055(8)
C45 0.0723(12) 0.0941(16) 0.134(2) 0.0047(15) 0.0002(13) -0.0040(11)
C46 0.0747(14) 0.120(2) 0.179(4) 0.014(2) -0.0022(17) 0.0011(14)
C47 0.0827(16) 0.130(3) 0.153(3) -0.011(2) -0.0090(19) 0.0208(16)
C48 0.118(2) 0.128(2) 0.105(2) 0.0082(18) -0.0065(18) 0.037(2)
C49 0.0929(15) 0.1127(18) 0.0850(15) 0.0055(14) 0.0066(12) 0.0175(14)
C50 0.1096(17) 0.0790(13) 0.0866(14) -0.0141(11) 0.0149(13) -0.0107(12)
C51 0.0788(11) 0.0772(11) 0.0574(9) -0.0069(7) 0.0048(8) -0.0106(8)
C52 0.0781(12) 0.1010(16) 0.0762(13) -0.0058(10) 0.0021(10) -0.0172(10)
C53 0.0944(16) 0.144(3) 0.0750(14) -0.0023(14) 0.0008(12) -0.0474(16)
C54 0.151(3) 0.118(2) 0.0708(13) -0.0045(13) 0.0022(15) -0.070(2)
C55 0.165(3) 0.0841(16) 0.0979(18) -0.0185(13) 0.0105(19) -0.0400(18)
B1 0.0661(10) 0.0701(11) 0.0684(11) -0.0094(9) 0.0027(8) -0.0036(8)

loop_
_atom_type_symbol
_atom_type_description
_atom_type_scat_dispersion_real
_atom_type_scat_dispersion_imag
_atom_type_scat_source
C C 0.0033 0.0016 'International Tables Vol C Tables 4.2.6.8 and 6.1.1.4'
H H 0.0000 0.0000 'International Tables Vol C Tables 4.2.6.8 and 6.1.1.4'
B B 0.0013 0.0007 'International Tables Vol C Tables 4.2.6.8 and 6.1.1.4'
Co Co 0.3494 0.9721 'International Tables Vol C Tables 4.2.6.8 and 6.1.1.4'
N N 0.0061 0.0033 'International Tables Vol C Tables 4.2.6.8 and 6.1.1.4'
O O 0.0106 0.0060 'International Tables Vol C Tables 4.2.6.8 and 6.1.1.4'

loop_
_geom_angle_atom_site_label_1
_geom_angle_atom_site_label_2
_geom_angle_atom_site_label_3
_geom_angle
_geom_angle_site_symmetry_1
_geom_angle_site_symmetry_3
_geom_angle_publ_flag
O1 Co1 O2 79.84(6) . . ?
O1 Co1 N1 99.59(8) . . ?
O1 Co1 N2 105.35(7) . . ?
O1 Co1 N3 101.91(8) . . ?
O1 Co1 N4 173.04(6) . . ?
O2 Co1 N1 89.43(7) . . ?
O2 Co1 N2 171.08(7) . . ?
O2 Co1 N3 87.65(7) . . ?
N2 Co1 N1 82.59(7) . . ?
N3 Co1 N1 157.42(7) . . ?
N3 Co1 N2 98.19(7) . . ?
N4 Co1 O2 93.21(6) . . ?
N4 Co1 N1 79.81(7) . . ?
N4 Co1 N2 81.50(6) . . ?
N4 Co1 N3 78.01(7) . . ?
C1 O1 Co1 112.76(13) . . ?
C2 O2 Co1 109.99(14) . . ?
C11 N1 Co1 127.77(17) . . ?
C15 N1 Co1 112.85(14) . . ?
C15 N1 C11 118.5(2) . . ?
C18 N2 Co1 110.12(13) . . ?
C18 N2 C22 118.7(2) . . ?
C22 N2 Co1 128.04(17) . . ?
C24 N3 Co1 112.80(13) . . ?
C24 N3 C28 118.4(2) . . ?
C28 N3 Co1 128.57(16) . . ?
C16 N4 Co1 108.68(13) . . ?
C16 N4 C17 111.79(16) . . ?
C16 N4 C23 111.71(15) . . ?
C17 N4 Co1 107.27(11) . . ?
C23 N4 Co1 105.94(12) . . ?
C23 N4 C17 111.16(17) . . ?
O1 C1 C2 118.72(18) . . ?
O1 C1 C6 120.55(19) . . ?
C2 C1 C6 120.73(19) . . ?
O2 C2 C1 118.6(2) . . ?
O2 C2 C3 124.3(2) . . ?
C1 C2 C3 117.1(2) . . ?
C2 C3 H3 119.8 . . ?
C4 C3 C2 120.4(2) . . ?
C4 C3 H3 119.8 . . ?
C3 C4 H4 118.8 . . ?
C3 C4 C5 122.4(2) . . ?
C5 C4 H4 118.8 . . ?
C4 C5 C7 117.4(2) . . ?
C6 C5 C4 117.7(2) . . ?
C6 C5 C7 124.9(2) . . ?
C1 C6 H6 119.2 . . ?
C5 C6 C1 121.6(2) . . ?
C5 C6 H6 119.2 . . ?
C5 C7 C8 110.6(2) . . ?
C9 C7 C5 111.2(3) . . ?
C9 C7 C8 110.9(4) . . ?
C9 C7 C10 110.0(4) . . ?
C10 C7 C5 110.4(3) . . ?
C10 C7 C8 103.6(4) . . ?
C7 C8 H8A 109.5 . . ?
C7 C8 H8B 109.5 . . ?
C7 C8 H8C 109.5 . . ?
H8A C8 H8B 109.5 . . ?
H8A C8 H8C 109.5 . . ?
H8B C8 H8C 109.5 . . ?
C7 C9 H9A 109.5 . . ?
C7 C9 H9B 109.5 . . ?
C7 C9 H9C 109.5 . . ?
H9A C9 H9B 109.5 . . ?
H9A C9 H9C 109.5 . . ?
H9B C9 H9C 109.5 . . ?
C7 C10 H10A 109.5 . . ?
C7 C10 H10B 109.5 . . ?
C7 C10 H10C 109.5 . . ?
H10A C10 H10B 109.5 . . ?
H10A C10 H10C 109.5 . . ?
H10B C10 H10C 109.5 . . ?
N1 C11 H11 119.2 . . ?
N1 C11 C12 121.5(3) . . ?
N1 C11 C31 120.5(4) . . ?
C12 C11 H11 119.2 . . ?
C12 C11 C31 117.5(4) . . ?
C11 C12 H12 120.1 . . ?
C13 C12 C11 119.7(3) . . ?
C13 C12 H12 120.1 . . ?
C12 C13 H13 120.4 . . ?
C12 C13 C14 119.3(3) . . ?
C14 C13 H13 120.4 . . ?
C13 C14 H14 120.7 . . ?
C13 C14 C15 118.6(3) . . ?
C15 C14 H14 120.7 . . ?
N1 C15 C14 122.3(2) . . ?
N1 C15 C16 116.56(18) . . ?
C14 C15 C16 121.0(2) . . ?
N4 C16 C15 111.96(17) . . ?
N4 C16 H16A 109.2 . . ?
N4 C16 H16B 109.2 . . ?
C15 C16 H16A 109.2 . . ?
C15 C16 H16B 109.2 . . ?
H16A C16 H16B 107.9 . . ?
N4 C17 H17A 109.1 . . ?
N4 C17 H17B 109.1 . . ?
N4 C17 C18 112.28(15) . . ?
H17A C17 H17B 107.9 . . ?
C18 C17 H17A 109.1 . . ?
C18 C17 H17B 109.1 . . ?
N2 C18 C17 116.04(16) . . ?
N2 C18 C19 122.0(2) . . ?
C19 C18 C17 121.9(2) . . ?
C18 C19 H19 120.8 . . ?
C20 C19 C18 118.4(3) . . ?
C20 C19 H19 120.8 . . ?
C19 C20 H20 120.1 . . ?
C21 C20 C19 119.8(3) . . ?
C21 C20 H20 120.1 . . ?
C20 C21 H21 119.8 . . ?
C20 C21 C22 120.4(3) . . ?
C22 C21 H21 119.8 . . ?
N2 C22 C21 120.5(3) . . ?
N2 C22 H22 119.8 . . ?
N2 C22 C30 118.7(3) . . ?
C21 C22 H22 119.8 . . ?
C21 C22 C30 120.6(3) . . ?
N4 C23 H23A 109.6 . . ?
N4 C23 H23B 109.6 . . ?
N4 C23 C24 110.33(16) . . ?
H23A C23 H23B 108.1 . . ?
C24 C23 H23A 109.6 . . ?
C24 C23 H23B 109.6 . . ?
N3 C24 C23 116.05(17) . . ?
N3 C24 C25 122.5(2) . . ?
C25 C24 C23 121.4(2) . . ?
C24 C25 H25 120.7 . . ?
C24 C25 C26 118.5(3) . . ?
C26 C25 H25 120.7 . . ?
C25 C26 H26 120.2 . . ?
C27 C26 C25 119.7(3) . . ?
C27 C26 H26 120.2 . . ?
C26 C27 H27 120.1 . . ?
C26 C27 C28 119.8(2) . . ?
C28 C27 H27 120.1 . . ?
N3 C28 C27 120.9(2) . . ?
N3 C28 H28 119.6 . . ?
N3 C28 C29 117.8(2) . . ?
C27 C28 H28 119.6 . . ?
C27 C28 C29 121.1(3) . . ?
C28 C29 H29A 109.5 . . ?
C28 C29 H29B 109.5 . . ?
C28 C29 H29C 109.5 . . ?
H29A C29 H29B 109.5 . . ?
H29A C29 H29C 109.5 . . ?
H29B C29 H29C 109.5 . . ?
C22 C30 H30A 109.5 . . ?
C22 C30 H30B 109.5 . . ?
C22 C30 H30C 109.5 . . ?
H30A C30 H30B 109.5 . . ?
H30A C30 H30C 109.5 . . ?
H30B C30 H30C 109.5 . . ?
C11 C31 H31A 109.5 . . ?
C11 C31 H31B 109.5 . . ?
C11 C31 H31C 109.5 . . ?
H31A C31 H31B 109.5 . . ?
H31A C31 H31C 109.5 . . ?
H31B C31 H31C 109.5 . . ?
C33 C32 B1 122.19(19) . . ?
C37 C32 C33 115.2(2) . . ?
C37 C32 B1 122.0(2) . . ?
C32 C33 H33 119.0 . . ?
C34 C33 C32 122.0(3) . . ?
C34 C33 H33 119.0 . . ?
C33 C34 H34 119.7 . . ?
C35 C34 C33 120.7(3) . . ?
C35 C34 H34 119.7 . . ?
C34 C35 H35 120.4 . . ?
C36 C35 C34 119.1(3) . . ?
C36 C35 H35 120.4 . . ?
C35 C36 H36 119.3 . . ?
C35 C36 C37 121.3(3) . . ?
C37 C36 H36 119.3 . . ?
C32 C37 C36 121.6(3) . . ?
C32 C37 H37 119.2 . . ?
C36 C37 H37 119.2 . . ?
C39 C38 C43 114.7(3) . . ?
C39 C38 B1 123.5(2) . . ?
C43 C38 B1 121.6(2) . . ?
C38 C39 H39 118.0 . . ?
C38 C39 C40 124.0(4) . . ?
C40 C39 H39 118.0 . . ?
C39 C40 H40 119.9 . . ?
C41 C40 C39 120.2(5) . . ?
C41 C40 H40 119.9 . . ?
C40 C41 H41 120.6 . . ?
C40 C41 C42 118.8(4) . . ?
C42 C41 H41 120.6 . . ?
C41 C42 H42 119.8 . . ?
C41 C42 C43 120.4(4) . . ?
C43 C42 H42 119.8 . . ?
C38 C43 H43 119.1 . . ?
C42 C43 C38 121.8(4) . . ?
C42 C43 H43 119.1 . . ?
C45 C44 B1 123.5(2) . . ?
C49 C44 C45 114.2(2) . . ?
C49 C44 B1 122.0(2) . . ?
C44 C45 H45 118.2 . . ?
C44 C45 C46 123.6(3) . . ?
C46 C45 H45 118.2 . . ?
C45 C46 H46 119.9 . . ?
C47 C46 C45 120.2(3) . . ?
C47 C46 H46 119.9 . . ?
C46 C47 H47 120.0 . . ?
C46 C47 C48 119.9(3) . . ?
C48 C47 H47 120.0 . . ?
C47 C48 H48 120.1 . . ?
C47 C48 C49 119.9(3) . . ?
C49 C48 H48 120.1 . . ?
C44 C49 C48 122.1(3) . . ?
C44 C49 H49 118.9 . . ?
C48 C49 H49 118.9 . . ?
C51 C50 H50 118.4 . . ?
C51 C50 C55 123.2(3) . . ?
C55 C50 H50 118.4 . . ?
C50 C51 C52 114.7(2) . . ?
C50 C51 B1 124.6(2) . . ?
C52 C51 B1 120.56(19) . . ?
C51 C52 H52 118.5 . . ?
C53 C52 C51 123.1(3) . . ?
C53 C52 H52 118.5 . . ?
C52 C53 H53 120.1 . . ?
C54 C53 C52 119.9(3) . . ?
C54 C53 H53 120.1 . . ?
C53 C54 H54 120.3 . . ?
C53 C54 C55 119.4(2) . . ?
C55 C54 H54 120.3 . . ?
C50 C55 H55 120.2 . . ?
C54 C55 C50 119.7(3) . . ?
C54 C55 H55 120.2 . . ?
C32 B1 C38 112.04(18) . . ?
C32 B1 C44 102.12(15) . . ?
C32 B1 C51 111.72(16) . . ?
C38 B1 C51 104.81(15) . . ?
C44 B1 C38 113.54(17) . . ?
C44 B1 C51 112.86(18) . . ?

loop_
_geom_bond_atom_site_label_1
_geom_bond_atom_site_label_2
_geom_bond_distance
_geom_bond_site_symmetry_2
_geom_bond_publ_flag
Co1 O1 1.9960(17) . ?
Co1 O2 2.1327(18) . ?
Co1 N1 2.1727(18) . ?
Co1 N2 2.1672(17) . ?
Co1 N3 2.1382(18) . ?
Co1 N4 2.1191(16) . ?
O1 C1 1.312(2) . ?
O2 C2 1.268(3) . ?
N1 C11 1.338(3) . ?
N1 C15 1.322(3) . ?
N2 C18 1.342(3) . ?
N2 C22 1.353(3) . ?
N3 C24 1.335(3) . ?
N3 C28 1.356(3) . ?
N4 C16 1.472(3) . ?
N4 C17 1.477(3) . ?
N4 C23 1.475(2) . ?
C1 C2 1.413(3) . ?
C1 C6 1.428(3) . ?
C2 C3 1.428(3) . ?
C3 H3 0.9300 . ?
C3 C4 1.372(4) . ?
C4 H4 0.9300 . ?
C4 C5 1.429(4) . ?
C5 C6 1.353(3) . ?
C5 C7 1.509(3) . ?
C6 H6 0.9300 . ?
C7 C8 1.522(5) . ?
C7 C9 1.495(5) . ?
C7 C10 1.496(6) . ?
C8 H8A 0.9600 . ?
C8 H8B 0.9600 . ?
C8 H8C 0.9600 . ?
C9 H9A 0.9600 . ?
C9 H9B 0.9600 . ?
C9 H9C 0.9600 . ?
C10 H10A 0.9600 . ?
C10 H10B 0.9600 . ?
C10 H10C 0.9600 . ?
C11 H11 0.9300 . ?
C11 C12 1.369(4) . ?
C11 C31 1.517(9) . ?
C12 H12 0.9300 . ?
C12 C13 1.348(5) . ?
C13 H13 0.9300 . ?
C13 C14 1.366(4) . ?
C14 H14 0.9300 . ?
C14 C15 1.375(3) . ?
C15 C16 1.510(3) . ?
C16 H16A 0.9700 . ?
C16 H16B 0.9700 . ?
C17 H17A 0.9700 . ?
C17 H17B 0.9700 . ?
C17 C18 1.491(3) . ?
C18 C19 1.378(3) . ?
C19 H19 0.9300 . ?
C19 C20 1.378(5) . ?
C20 H20 0.9300 . ?
C20 C21 1.339(6) . ?
C21 H21 0.9300 . ?
C21 C22 1.382(5) . ?
C22 H22 0.9300 . ?
C22 C30 1.471(5) . ?
C23 H23A 0.9700 . ?
C23 H23B 0.9700 . ?
C23 C24 1.510(3) . ?
C24 C25 1.374(3) . ?
C25 H25 0.9300 . ?
C25 C26 1.376(4) . ?
C26 H26 0.9300 . ?
C26 C27 1.350(5) . ?
C27 H27 0.9300 . ?
C27 C28 1.382(4) . ?
C28 H28 0.9300 . ?
C28 C29 1.527(5) . ?
C29 H29A 0.9600 . ?
C29 H29B 0.9600 . ?
C29 H29C 0.9600 . ?
C30 H30A 0.9600 . ?
C30 H30B 0.9600 . ?
C30 H30C 0.9600 . ?
C31 H31A 0.9600 . ?
C31 H31B 0.9600 . ?
C31 H31C 0.9600 . ?
C32 C33 1.399(3) . ?
C32 C37 1.394(3) . ?
C32 B1 1.640(3) . ?
C33 H33 0.9300 . ?
C33 C34 1.389(3) . ?
C34 H34 0.9300 . ?
C34 C35 1.364(5) . ?
C35 H35 0.9300 . ?
C35 C36 1.337(6) . ?
C36 H36 0.9300 . ?
C36 C37 1.399(4) . ?
C37 H37 0.9300 . ?
C38 C39 1.382(4) . ?
C38 C43 1.404(4) . ?
C38 B1 1.643(3) . ?
C39 H39 0.9300 . ?
C39 C40 1.397(5) . ?
C40 H40 0.9300 . ?
C40 C41 1.347(8) . ?
C41 H41 0.9300 . ?
C41 C42 1.394(7) . ?
C42 H42 0.9300 . ?
C42 C43 1.401(5) . ?
C43 H43 0.9300 . ?
C44 C45 1.391(3) . ?
C44 C49 1.387(4) . ?
C44 B1 1.642(3) . ?
C45 H45 0.9300 . ?
C45 C46 1.391(4) . ?
C46 H46 0.9300 . ?
C46 C47 1.326(5) . ?
C47 H47 0.9300 . ?
C47 C48 1.364(5) . ?
C48 H48 0.9300 . ?
C48 C49 1.411(4) . ?
C49 H49 0.9300 . ?
C50 H50 0.9300 . ?
C50 C51 1.377(3) . ?
C50 C55 1.394(4) . ?
C51 C52 1.396(3) . ?
C51 B1 1.643(3) . ?
C52 H52 0.9300 . ?
C52 C53 1.383(3) . ?
C53 H53 0.9300 . ?
C53 C54 1.366(5) . ?
C54 H54 0.9300 . ?
C54 C55 1.367(5) . ?
C55 H55 0.9300 . ?

loop_
_geom_torsion_atom_site_label_1
_geom_torsion_atom_site_label_2
_geom_torsion_atom_site_label_3
_geom_torsion_atom_site_label_4
_geom_torsion
_geom_torsion_site_symmetry_1
_geom_torsion_site_symmetry_2
_geom_torsion_site_symmetry_3
_geom_torsion_site_symmetry_4
_geom_torsion_publ_flag
Co1 O1 C1 C2 3.2(3) . . . . ?
Co1 O1 C1 C6 -177.39(18) . . . . ?
Co1 O2 C2 C1 1.2(3) . . . . ?
Co1 O2 C2 C3 -178.60(19) . . . . ?
Co1 N1 C11 C12 -168.9(3) . . . . ?
Co1 N1 C11 C31 3.3(9) . . . . ?
Co1 N1 C15 C14 170.0(2) . . . . ?
Co1 N1 C15 C16 -13.9(2) . . . . ?
Co1 N2 C18 C17 25.5(2) . . . . ?
Co1 N2 C18 C19 -157.16(19) . . . . ?
Co1 N2 C22 C21 155.8(2) . . . . ?
Co1 N2 C22 C30 -20.2(5) . . . . ?
Co1 N3 C24 C23 -4.5(2) . . . . ?
Co1 N3 C24 C25 174.01(19) . . . . ?
Co1 N3 C28 C27 -170.83(18) . . . . ?
Co1 N3 C28 C29 15.4(4) . . . . ?
Co1 N4 C16 C15 -34.0(2) . . . . ?
Co1 N4 C17 C18 33.82(18) . . . . ?
Co1 N4 C23 C24 42.5(2) . . . . ?
O1 C1 C2 O2 -3.0(3) . . . . ?
O1 C1 C2 C3 176.8(2) . . . . ?
O1 C1 C6 C5 -178.6(2) . . . . ?
O2 C2 C3 C4 -177.5(2) . . . . ?
N1 C11 C12 C13 1.3(7) . . . . ?
N1 C15 C16 N4 32.9(3) . . . . ?
N2 C18 C19 C20 -3.4(4) . . . . ?
N3 C24 C25 C26 -1.5(4) . . . . ?
N4 C17 C18 N2 -41.6(2) . . . . ?
N4 C17 C18 C19 141.0(2) . . . . ?
N4 C23 C24 N3 -26.2(3) . . . . ?
N4 C23 C24 C25 155.3(2) . . . . ?
C1 C2 C3 C4 2.7(4) . . . . ?
C2 C1 C6 C5 0.9(4) . . . . ?
C2 C3 C4 C5 -1.0(4) . . . . ?
C3 C4 C5 C6 -0.9(4) . . . . ?
C3 C4 C5 C7 178.7(3) . . . . ?
C4 C5 C6 C1 0.9(4) . . . . ?
C4 C5 C7 C8 -176.5(4) . . . . ?
C4 C5 C7 C9 59.9(4) . . . . ?
C4 C5 C7 C10 -62.4(4) . . . . ?
C6 C1 C2 O2 177.5(2) . . . . ?
C6 C1 C2 C3 -2.7(3) . . . . ?
C6 C5 C7 C8 3.1(5) . . . . ?
C6 C5 C7 C9 -120.5(3) . . . . ?
C6 C5 C7 C10 117.1(4) . . . . ?
C7 C5 C6 C1 -178.6(2) . . . . ?
C11 N1 C15 C14 -0.1(4) . . . . ?
C11 N1 C15 C16 176.1(3) . . . . ?
C11 C12 C13 C14 -1.4(8) . . . . ?
C12 C13 C14 C15 0.9(7) . . . . ?
C13 C14 C15 N1 -0.1(5) . . . . ?
C13 C14 C15 C16 -176.1(3) . . . . ?
C14 C15 C16 N4 -150.9(2) . . . . ?
C15 N1 C11 C12 -0.5(5) . . . . ?
C15 N1 C11 C31 171.7(8) . . . . ?
C16 N4 C17 C18 -85.2(2) . . . . ?
C16 N4 C23 C24 160.63(19) . . . . ?
C17 N4 C16 C15 84.2(2) . . . . ?
C17 N4 C23 C24 -73.7(2) . . . . ?
C17 C18 C19 C20 173.8(3) . . . . ?
C18 N2 C22 C21 -2.2(4) . . . . ?
C18 N2 C22 C30 -178.2(4) . . . . ?
C18 C19 C20 C21 -0.1(5) . . . . ?
C19 C20 C21 C22 2.3(6) . . . . ?
C20 C21 C22 N2 -1.2(5) . . . . ?
C20 C21 C22 C30 174.8(5) . . . . ?
C22 N2 C18 C17 -172.9(2) . . . . ?
C22 N2 C18 C19 4.5(3) . . . . ?
C23 N4 C16 C15 -150.50(19) . . . . ?
C23 N4 C17 C18 149.20(16) . . . . ?
C23 C24 C25 C26 176.9(2) . . . . ?
C24 N3 C28 C27 3.6(3) . . . . ?
C24 N3 C28 C29 -170.1(3) . . . . ?
C24 C25 C26 C27 2.0(4) . . . . ?
C25 C26 C27 C28 0.2(5) . . . . ?
C26 C27 C28 N3 -3.1(4) . . . . ?
C26 C27 C28 C29 170.4(3) . . . . ?
C28 N3 C24 C23 -179.7(2) . . . . ?
C28 N3 C24 C25 -1.3(3) . . . . ?
C31 C11 C12 C13 -171.1(8) . . . . ?
C32 C33 C34 C35 0.1(4) . . . . ?
C33 C32 C37 C36 0.7(3) . . . . ?
C33 C32 B1 C38 149.54(19) . . . . ?
C33 C32 B1 C44 -88.6(2) . . . . ?
C33 C32 B1 C51 32.3(3) . . . . ?
C33 C34 C35 C36 0.9(5) . . . . ?
C34 C35 C36 C37 -1.1(5) . . . . ?
C35 C36 C37 C32 0.2(5) . . . . ?
C37 C32 C33 C34 -0.9(3) . . . . ?
C37 C32 B1 C38 -39.6(3) . . . . ?
C37 C32 B1 C44 82.3(2) . . . . ?
C37 C32 B1 C51 -156.9(2) . . . . ?
C38 C39 C40 C41 0.0(5) . . . . ?
C39 C38 C43 C42 1.4(4) . . . . ?
C39 C38 B1 C32 -30.4(3) . . . . ?
C39 C38 B1 C44 -145.5(2) . . . . ?
C39 C38 B1 C51 90.9(2) . . . . ?
C39 C40 C41 C42 2.1(6) . . . . ?
C40 C41 C42 C43 -2.4(6) . . . . ?
C41 C42 C43 C38 0.6(5) . . . . ?
C43 C38 C39 C40 -1.7(4) . . . . ?
C43 C38 B1 C32 154.6(2) . . . . ?
C43 C38 B1 C44 39.5(3) . . . . ?
C43 C38 B1 C51 -84.1(2) . . . . ?
C44 C45 C46 C47 -2.2(6) . . . . ?
C45 C44 C49 C48 1.0(4) . . . . ?
C45 C44 B1 C32 -98.8(3) . . . . ?
C45 C44 B1 C38 22.0(3) . . . . ?
C45 C44 B1 C51 141.1(2) . . . . ?
C45 C46 C47 C48 0.6(6) . . . . ?
C46 C47 C48 C49 1.6(6) . . . . ?
C47 C48 C49 C44 -2.5(5) . . . . ?
C49 C44 C45 C46 1.3(4) . . . . ?
C49 C44 B1 C32 73.6(3) . . . . ?
C49 C44 B1 C38 -165.6(2) . . . . ?
C49 C44 B1 C51 -46.5(3) . . . . ?
C50 C51 C52 C53 0.2(3) . . . . ?
C50 C51 B1 C32 -134.8(2) . . . . ?
C50 C51 B1 C38 103.7(2) . . . . ?
C50 C51 B1 C44 -20.4(3) . . . . ?
C51 C50 C55 C54 0.6(4) . . . . ?
C51 C52 C53 C54 0.8(4) . . . . ?
C52 C51 B1 C32 49.8(3) . . . . ?
C52 C51 B1 C38 -71.7(2) . . . . ?
C52 C51 B1 C44 164.3(2) . . . . ?
C52 C53 C54 C55 -1.1(4) . . . . ?
C53 C54 C55 C50 0.5(4) . . . . ?
C55 C50 C51 C52 -0.9(4) . . . . ?
C55 C50 C51 B1 -176.5(2) . . . . ?
B1 C32 C33 C34 170.6(2) . . . . ?
B1 C32 C37 C36 -170.7(2) . . . . ?
B1 C38 C39 C40 -177.0(3) . . . . ?
B1 C38 C43 C42 176.8(3) . . . . ?
B1 C44 C45 C46 174.3(3) . . . . ?
B1 C44 C49 C48 -172.1(3) . . . . ?
B1 C51 C52 C53 176.0(2) . . . . ?
